data_1516238
loop_
_publ_author_name
'Nandakumar, Meganathan'
'Karunakaran, Jayachandran'
'Mohanakrishnan, Arasambattu K.'

_publ_section_title
;
 Diels-Alder Reaction of 1,3-Diarylbenzo[c]furans with Thiophene
 S,S-Dioxide/Indenone Derivatives: A Facile Preparation of Substituted
 Dibenzothiophene S,S-Dioxides and Fluorenones.
;
_journal_issue 11
_journal_name_full 'Organic letters'
_journal_page_first 3068
_journal_page_last 3071
_journal_paper_doi 10.1021/ol501175q
_journal_volume 16
_journal_year 2014
_chemical_formula_moiety 'C28 H18 O2 S'
_chemical_formula_sum 'C28 H18 O2 S'
_chemical_formula_weight 418.48
_chemical_name_systematic
;
2,9-diphenyl-17$^6^thiatetracyclo[8.7.0^3,8^.0^11,16^]
heptadeca-1,3,5,7,9,11(16),12,14-octane-17,17-dione
;
_space_group_IT_number 14
_symmetry_cell_setting monoclinic
_symmetry_space_group_name_Hall '-P 2yn'
_symmetry_space_group_name_H-M 'P 1 21/n 1'
_atom_sites_solution_hydrogens geom
_atom_sites_solution_primary direct
_atom_sites_solution_secondary difmap
_audit_creation_method SHELXL-97
_cell_angle_alpha 90.00
_cell_angle_beta 100.3080(10)
_cell_angle_gamma 90.00
_cell_formula_units_Z 4
_cell_length_a 9.9374(2)
_cell_length_b 16.1534(4)
_cell_length_c 13.0530(3)
_cell_measurement_reflns_used 8954
_cell_measurement_temperature 296(2)
_cell_measurement_theta_max 35.06
_cell_measurement_theta_min 2.03
_cell_volume 2061.49(8)
_computing_cell_refinement APEX2
_computing_data_collection 'APEX2 (Bruker, 2008)'
_computing_data_reduction 'SAINT (Bruker, 2008)'
_computing_molecular_graphics 'ORTEP3 (Farrugia, 1997)'
_computing_publication_material 'SHELXL-97 (Sheldrick, 2008) and  PLATON  (Spek, 2009)'
_computing_structure_refinement 'SHELXL-97 (Sheldrick, 2008)'
_computing_structure_solution 'SHELXS-97 (Sheldrick, 2008)'
_diffrn_ambient_temperature 296(2)
_diffrn_measured_fraction_theta_full 0.982
_diffrn_measured_fraction_theta_max 0.982
_diffrn_measurement_device_type 'Bruker Axs Kappa ApexII CCD diffractometer'
_diffrn_measurement_method '\w & \f scans'
_diffrn_radiation_monochromator graphite
_diffrn_radiation_source 'fine-focus sealed tube'
_diffrn_radiation_type MoK\a
_diffrn_radiation_wavelength 0.71073
_diffrn_reflns_av_R_equivalents 0.0282
_diffrn_reflns_av_sigmaI/netI 0.0431
_diffrn_reflns_limit_h_max 14
_diffrn_reflns_limit_h_min -16
_diffrn_reflns_limit_k_max 21
_diffrn_reflns_limit_k_min -25
_diffrn_reflns_limit_l_max 21
_diffrn_reflns_limit_l_min -13
_diffrn_reflns_number 30687
_diffrn_reflns_theta_full 35.06
_diffrn_reflns_theta_max 35.06
_diffrn_reflns_theta_min 2.03
_exptl_absorpt_coefficient_mu 0.180
_exptl_absorpt_correction_type none
_exptl_crystal_colour colourless
_exptl_crystal_density_diffrn 1.348
_exptl_crystal_density_method 'not measured'
_exptl_crystal_description block
_exptl_crystal_F_000 872
_exptl_crystal_size_max 0.25
_exptl_crystal_size_mid 0.20
_exptl_crystal_size_min 0.20
_refine_diff_density_max 0.365
_refine_diff_density_min -0.373
_refine_diff_density_rms 0.056
_refine_ls_extinction_method none
_refine_ls_goodness_of_fit_ref 1.021
_refine_ls_hydrogen_treatment constr
_refine_ls_matrix_type full
_refine_ls_number_parameters 280
_refine_ls_number_reflns 8954
_refine_ls_number_restraints 0
_refine_ls_restrained_S_all 1.021
_refine_ls_R_factor_all 0.1043
_refine_ls_R_factor_gt 0.0541
_refine_ls_shift/su_max 0.001
_refine_ls_shift/su_mean 0.000
_refine_ls_structure_factor_coef Fsqd
_refine_ls_weighting_details 'calc w=1/[\s^2^(Fo^2^)+(0.0825P)^2^+0.2784P] where P=(Fo^2^+2Fc^2^)/3'
_refine_ls_weighting_scheme calc
_refine_ls_wR_factor_gt 0.1415
_refine_ls_wR_factor_ref 0.1689
_reflns_number_gt 5246
_reflns_number_total 8954
_reflns_threshold_expression >2sigma(I)
_cod_data_source_file ol501175q_si_002.cif
_cod_data_source_block final
_cod_depositor_comments
;
The following automatic conversions were performed:

'_symmetry_cell_setting' value 'Monoclinic' changed to 'monoclinic'
according to
/usr/data/users/saulius/crontab/automatic-downloads/rss-feeds/ACS/lib/dictionaries/cif_core.dic
dictionary named 'cif_core.dic' version 2.4.2 from 2011-04-26.

Automatic conversion script
Id: cif_fix_values 2281 2013-09-26 08:29:07Z andrius 

 Adding full bibliography for 1516236--1516238.cif.
;
_cod_original_sg_symbol_H-M 'P 21/n'
_cod_database_code 1516238

loop_
_symmetry_equiv_pos_as_xyz
'x, y, z'
'-x+1/2, y+1/2, -z+1/2'
'-x, -y, -z'
'x-1/2, -y-1/2, z-1/2'

loop_
_atom_site_label
_atom_site_type_symbol
_atom_site_fract_x
_atom_site_fract_y
_atom_site_fract_z
_atom_site_U_iso_or_equiv
_atom_site_adp_type
_atom_site_occupancy
_atom_site_symmetry_multiplicity
_atom_site_calc_flag
_atom_site_refinement_flags
C1 C -0.26994(13) 0.07720(8) 0.66159(11) 0.0324(3) Uani 1 1 d .
C2 C -0.40876(14) 0.06585(9) 0.67090(12) 0.0405(3) Uani 1 1 d .
H2 H -0.4762 0.0968 0.6292 0.049 Uiso 1 1 calc R
C3 C -0.44511(16) 0.01057(10) 0.73952(14) 0.0480(4) Uani 1 1 d .
H3 H -0.5369 0.0036 0.7437 0.058 Uiso 1 1 calc R
C4 C -0.34540(17) -0.03591(11) 0.80390(14) 0.0509(4) Uani 1 1 d .
H4 H -0.3709 -0.0728 0.8516 0.061 Uiso 1 1 calc R
C5 C -0.21066(16) -0.02729(10) 0.79697(13) 0.0442(3) Uani 1 1 d .
H5 H -0.1452 -0.0584 0.8405 0.053 Uiso 1 1 calc R
C6 C -0.16893(13) 0.02783(8) 0.72506(11) 0.0334(3) Uani 1 1 d .
C7 C -0.02931(13) 0.03453(8) 0.71350(10) 0.0316(3) Uani 1 1 d .
C8 C 0.00080(12) 0.09003(8) 0.64218(10) 0.0302(3) Uani 1 1 d .
C9 C -0.09707(12) 0.14232(8) 0.58097(10) 0.0310(3) Uani 1 1 d .
C10 C -0.23195(12) 0.13562(8) 0.59007(11) 0.0319(3) Uani 1 1 d .
C11 C -0.03342(12) 0.19472(8) 0.50933(11) 0.0325(3) Uani 1 1 d .
C12 C -0.08883(14) 0.25874(9) 0.44312(12) 0.0402(3) Uani 1 1 d .
H12 H -0.1786 0.2758 0.4414 0.048 Uiso 1 1 calc R
C13 C -0.00901(16) 0.29665(10) 0.38015(13) 0.0473(4) Uani 1 1 d .
H13 H -0.0464 0.3393 0.3362 0.057 Uiso 1 1 calc R
C14 C 0.12463(16) 0.27295(11) 0.38066(13) 0.0501(4) Uani 1 1 d .
H14 H 0.1753 0.2984 0.3361 0.060 Uiso 1 1 calc R
C15 C 0.18276(15) 0.21129(10) 0.44751(13) 0.0453(4) Uani 1 1 d .
H15 H 0.2731 0.1952 0.4499 0.054 Uiso 1 1 calc R
C16 C 0.10316(13) 0.17433(9) 0.51044(11) 0.0350(3) Uani 1 1 d .
C17 C -0.33816(12) 0.18544(8) 0.52166(11) 0.0339(3) Uani 1 1 d .
C18 C -0.37928(15) 0.16188(10) 0.41926(13) 0.0459(4) Uani 1 1 d .
H18 H -0.3479 0.1124 0.3956 0.055 Uiso 1 1 calc R
C19 C -0.46749(17) 0.21203(11) 0.35154(15) 0.0541(4) Uani 1 1 d .
H19 H -0.4946 0.1964 0.2823 0.065 Uiso 1 1 calc R
C20 C -0.51455(15) 0.28464(11) 0.38692(16) 0.0534(5) Uani 1 1 d .
H20 H -0.5713 0.3190 0.3410 0.064 Uiso 1 1 calc R
C21 C -0.47862(17) 0.30659(10) 0.48897(16) 0.0532(4) Uani 1 1 d .
H21 H -0.5133 0.3550 0.5128 0.064 Uiso 1 1 calc R
C22 C -0.39043(16) 0.25704(10) 0.55757(14) 0.0451(4) Uani 1 1 d .
H22 H -0.3666 0.2719 0.6273 0.054 Uiso 1 1 calc R
C23 C 0.08045(13) -0.01683(8) 0.77532(10) 0.0338(3) Uani 1 1 d .
C24 C 0.17712(16) 0.01837(11) 0.85211(13) 0.0496(4) Uani 1 1 d .
H24 H 0.1716 0.0743 0.8678 0.060 Uiso 1 1 calc R
C25 C 0.28256(18) -0.02954(13) 0.90601(14) 0.0600(5) Uani 1 1 d .
H25 H 0.3466 -0.0057 0.9584 0.072 Uiso 1 1 calc R
C26 C 0.29284(18) -0.11152(12) 0.88262(14) 0.0545(4) Uani 1 1 d .
H26 H 0.3650 -0.1430 0.9177 0.065 Uiso 1 1 calc R
C27 C 0.19691(19) -0.14689(11) 0.80767(15) 0.0550(4) Uani 1 1 d .
H27 H 0.2031 -0.2029 0.7925 0.066 Uiso 1 1 calc R
C28 C 0.09049(17) -0.10020(9) 0.75408(13) 0.0460(4) Uani 1 1 d .
H28 H 0.0253 -0.1250 0.7034 0.055 Uiso 1 1 calc R
O1 O 0.20158(12) 0.02536(7) 0.56079(10) 0.0551(3) Uani 1 1 d .
O2 O 0.26079(11) 0.13812(7) 0.68524(9) 0.0526(3) Uani 1 1 d .
S1 S 0.16253(3) 0.10035(2) 0.60527(3) 0.03511(10) Uani 1 1 d .

loop_
_atom_site_aniso_label
_atom_site_aniso_U_11
_atom_site_aniso_U_22
_atom_site_aniso_U_33
_atom_site_aniso_U_23
_atom_site_aniso_U_13
_atom_site_aniso_U_12
C1 0.0300(6) 0.0307(6) 0.0355(7) -0.0036(5) 0.0031(5) 0.0006(5)
C2 0.0310(6) 0.0410(8) 0.0490(8) -0.0011(6) 0.0055(6) 0.0010(5)
C3 0.0373(7) 0.0506(9) 0.0582(10) 0.0003(7) 0.0143(7) -0.0055(6)
C4 0.0510(9) 0.0515(9) 0.0525(10) 0.0083(8) 0.0156(7) -0.0082(7)
C5 0.0431(8) 0.0441(8) 0.0446(8) 0.0092(6) 0.0058(6) -0.0006(6)
C6 0.0339(6) 0.0301(6) 0.0350(7) -0.0010(5) 0.0032(5) -0.0005(5)
C7 0.0317(6) 0.0273(6) 0.0332(6) -0.0025(5) -0.0013(5) 0.0019(5)
C8 0.0250(5) 0.0275(6) 0.0356(6) -0.0019(5) -0.0012(4) 0.0013(4)
C9 0.0284(5) 0.0273(6) 0.0348(6) 0.0002(5) -0.0010(5) 0.0010(4)
C10 0.0279(5) 0.0286(6) 0.0371(7) -0.0014(5) 0.0005(5) 0.0026(4)
C11 0.0289(6) 0.0307(6) 0.0350(7) 0.0010(5) -0.0021(5) -0.0035(5)
C12 0.0333(6) 0.0379(7) 0.0456(8) 0.0082(6) -0.0037(6) -0.0011(5)
C13 0.0438(8) 0.0478(9) 0.0450(8) 0.0147(7) -0.0064(6) -0.0091(6)
C14 0.0440(8) 0.0600(10) 0.0453(9) 0.0123(8) 0.0051(7) -0.0125(7)
C15 0.0332(7) 0.0539(9) 0.0476(9) 0.0044(7) 0.0039(6) -0.0055(6)
C16 0.0287(6) 0.0348(7) 0.0393(7) 0.0015(5) 0.0001(5) -0.0013(5)
C17 0.0254(5) 0.0330(7) 0.0421(7) 0.0030(5) 0.0022(5) 0.0020(5)
C18 0.0398(7) 0.0446(8) 0.0484(9) -0.0021(7) -0.0051(6) 0.0038(6)
C19 0.0446(8) 0.0626(11) 0.0486(9) 0.0091(8) -0.0088(7) -0.0013(7)
C20 0.0309(7) 0.0548(10) 0.0716(12) 0.0287(9) 0.0016(7) 0.0022(6)
C21 0.0449(8) 0.0396(8) 0.0763(13) 0.0117(8) 0.0140(8) 0.0143(7)
C22 0.0445(8) 0.0398(8) 0.0508(9) 0.0023(6) 0.0081(7) 0.0103(6)
C23 0.0333(6) 0.0344(6) 0.0320(6) 0.0032(5) 0.0015(5) 0.0033(5)
C24 0.0485(8) 0.0458(9) 0.0484(9) -0.0068(7) -0.0080(7) 0.0070(7)
C25 0.0494(9) 0.0756(13) 0.0467(10) 0.0002(9) -0.0145(7) 0.0063(9)
C26 0.0487(9) 0.0640(11) 0.0493(9) 0.0227(8) 0.0046(7) 0.0207(8)
C27 0.0636(10) 0.0390(8) 0.0596(11) 0.0085(7) 0.0033(8) 0.0163(7)
C28 0.0523(9) 0.0342(7) 0.0470(9) 0.0005(6) -0.0029(7) 0.0067(6)
O1 0.0550(7) 0.0429(6) 0.0713(8) -0.0002(6) 0.0218(6) 0.0151(5)
O2 0.0347(5) 0.0586(7) 0.0562(7) 0.0101(5) -0.0143(5) -0.0113(5)
S1 0.02530(15) 0.03413(18) 0.0437(2) 0.00278(13) 0.00033(12) 0.00193(11)

loop_
_atom_type_symbol
_atom_type_description
_atom_type_scat_dispersion_real
_atom_type_scat_dispersion_imag
_atom_type_scat_source
C C 0.0033 0.0016 'International Tables Vol C Tables 4.2.6.8 and 6.1.1.4'
H H 0.0000 0.0000 'International Tables Vol C Tables 4.2.6.8 and 6.1.1.4'
O O 0.0106 0.0060 'International Tables Vol C Tables 4.2.6.8 and 6.1.1.4'
S S 0.1246 0.1234 'International Tables Vol C Tables 4.2.6.8 and 6.1.1.4'

loop_
_geom_angle_atom_site_label_1
_geom_angle_atom_site_label_2
_geom_angle_atom_site_label_3
_geom_angle
C2 C1 C10 121.17(12)
C2 C1 C6 118.19(13)
C10 C1 C6 120.64(12)
C3 C2 C1 121.26(14)
C3 C2 H2 119.4
C1 C2 H2 119.4
C2 C3 C4 120.39(14)
C2 C3 H3 119.8
C4 C3 H3 119.8
C5 C4 C3 120.24(15)
C5 C4 H4 119.9
C3 C4 H4 119.9
C4 C5 C6 121.17(14)
C4 C5 H5 119.4
C6 C5 H5 119.4
C5 C6 C1 118.69(12)
C5 C6 C7 121.75(12)
C1 C6 C7 119.55(12)
C8 C7 C6 117.29(11)
C8 C7 C23 120.51(12)
C6 C7 C23 122.20(12)
C7 C8 C9 124.25(12)
C7 C8 S1 124.73(9)
C9 C8 S1 110.80(10)
C10 C9 C8 119.06(12)
C10 C9 C11 129.28(11)
C8 C9 C11 111.55(11)
C9 C10 C1 119.13(11)
C9 C10 C17 120.26(12)
C1 C10 C17 120.52(11)
C16 C11 C12 117.18(13)
C16 C11 C9 112.49(11)
C12 C11 C9 130.33(12)
C13 C12 C11 119.42(14)
C13 C12 H12 120.3
C11 C12 H12 120.3
C14 C13 C12 121.84(14)
C14 C13 H13 119.1
C12 C13 H13 119.1
C15 C14 C13 119.75(15)
C15 C14 H14 120.1
C13 C14 H14 120.1
C16 C15 C14 118.07(14)
C16 C15 H15 121.0
C14 C15 H15 121.0
C15 C16 C11 123.68(13)
C15 C16 S1 124.29(11)
C11 C16 S1 111.96(11)
C18 C17 C22 119.65(13)
C18 C17 C10 119.13(13)
C22 C17 C10 121.13(13)
C17 C18 C19 119.98(16)
C17 C18 H18 120.0
C19 C18 H18 120.0
C20 C19 C18 119.89(17)
C20 C19 H19 120.1
C18 C19 H19 120.1
C21 C20 C19 120.37(14)
C21 C20 H20 119.8
C19 C20 H20 119.8
C20 C21 C22 120.33(16)
C20 C21 H21 119.8
C22 C21 H21 119.8
C17 C22 C21 119.68(16)
C17 C22 H22 120.2
C21 C22 H22 120.2
C24 C23 C28 118.76(13)
C24 C23 C7 120.75(13)
C28 C23 C7 120.45(12)
C23 C24 C25 120.15(16)
C23 C24 H24 119.9
C25 C24 H24 119.9
C26 C25 C24 120.44(16)
C26 C25 H25 119.8
C24 C25 H25 119.8
C27 C26 C25 119.71(14)
C27 C26 H26 120.1
C25 C26 H26 120.1
C26 C27 C28 120.51(16)
C26 C27 H27 119.7
C28 C27 H27 119.7
C23 C28 C27 120.41(15)
C23 C28 H28 119.8
C27 C28 H28 119.8
O1 S1 O2 117.30(7)
O1 S1 C16 112.00(8)
O2 S1 C16 108.98(7)
O1 S1 C8 110.97(7)
O2 S1 C8 112.11(7)
C16 S1 C8 92.83(6)

loop_
_geom_bond_atom_site_label_1
_geom_bond_atom_site_label_2
_geom_bond_distance
C1 C2 1.4182(19)
C1 C10 1.425(2)
C1 C6 1.4256(18)
C2 C3 1.359(2)
C2 H2 0.9300
C3 C4 1.398(2)
C3 H3 0.9300
C4 C5 1.365(2)
C4 H4 0.9300
C5 C6 1.409(2)
C5 H5 0.9300
C6 C7 1.4263(18)
C7 C8 1.3636(19)
C7 C23 1.4881(17)
C8 C9 1.4210(16)
C8 S1 1.7664(13)
C9 C10 1.3709(18)
C9 C11 1.4842(19)
C10 C17 1.4905(17)
C11 C16 1.3942(18)
C11 C12 1.3961(19)
C12 C13 1.383(2)
C12 H12 0.9300
C13 C14 1.381(2)
C13 H13 0.9300
C14 C15 1.381(2)
C14 H14 0.9300
C15 C16 1.374(2)
C15 H15 0.9300
C16 S1 1.7456(14)
C17 C18 1.379(2)
C17 C22 1.384(2)
C18 C19 1.389(2)
C18 H18 0.9300
C19 C20 1.373(3)
C19 H19 0.9300
C20 C21 1.363(3)
C20 H20 0.9300
C21 C22 1.389(2)
C21 H21 0.9300
C22 H22 0.9300
C23 C24 1.3807(19)
C23 C28 1.382(2)
C24 C25 1.388(2)
C24 H24 0.9300
C25 C26 1.367(3)
C25 H25 0.9300
C26 C27 1.363(3)
C26 H26 0.9300
C27 C28 1.383(2)
C27 H27 0.9300
C28 H28 0.9300
O1 S1 1.4268(12)
O2 S1 1.4319(11)

loop_
_geom_torsion_atom_site_label_1
_geom_torsion_atom_site_label_2
_geom_torsion_atom_site_label_3
_geom_torsion_atom_site_label_4
_geom_torsion
C10 C1 C2 C3 -179.56(14)
C6 C1 C2 C3 1.1(2)
C1 C2 C3 C4 0.8(2)
C2 C3 C4 C5 -1.3(3)
C3 C4 C5 C6 -0.3(3)
C4 C5 C6 C1 2.3(2)
C4 C5 C6 C7 -176.93(15)
C2 C1 C6 C5 -2.6(2)
C10 C1 C6 C5 178.05(13)
C2 C1 C6 C7 176.61(13)
C10 C1 C6 C7 -2.73(19)
C5 C6 C7 C8 -179.64(13)
C1 C6 C7 C8 1.16(19)
C5 C6 C7 C23 0.9(2)
C1 C6 C7 C23 -178.34(12)
C6 C7 C8 C9 1.43(19)
C23 C7 C8 C9 -179.06(12)
C6 C7 C8 S1 -172.78(10)
C23 C7 C8 S1 6.74(18)
C7 C8 C9 C10 -2.5(2)
S1 C8 C9 C10 172.44(10)
C7 C8 C9 C11 -179.01(12)
S1 C8 C9 C11 -4.10(14)
C8 C9 C10 C1 0.80(19)
C11 C9 C10 C1 176.64(13)
C8 C9 C10 C17 -175.76(12)
C11 C9 C10 C17 0.1(2)
C2 C1 C10 C9 -177.61(13)
C6 C1 C10 C9 1.7(2)
C2 C1 C10 C17 -1.1(2)
C6 C1 C10 C17 178.25(12)
C10 C9 C11 C16 -169.56(13)
C8 C9 C11 C16 6.53(16)
C10 C9 C11 C12 10.1(2)
C8 C9 C11 C12 -173.84(14)
C16 C11 C12 C13 2.1(2)
C9 C11 C12 C13 -177.51(14)
C11 C12 C13 C14 0.1(2)
C12 C13 C14 C15 -1.8(3)
C13 C14 C15 C16 1.2(3)
C14 C15 C16 C11 1.0(2)
C14 C15 C16 S1 -175.67(13)
C12 C11 C16 C15 -2.7(2)
C9 C11 C16 C15 176.97(14)
C12 C11 C16 S1 174.36(11)
C9 C11 C16 S1 -5.96(15)
C9 C10 C17 C18 75.98(18)
C1 C10 C17 C18 -100.53(17)
C9 C10 C17 C22 -100.52(17)
C1 C10 C17 C22 82.97(17)
C22 C17 C18 C19 3.1(2)
C10 C17 C18 C19 -173.41(14)
C17 C18 C19 C20 -0.6(3)
C18 C19 C20 C21 -2.1(3)
C19 C20 C21 C22 2.1(3)
C18 C17 C22 C21 -3.1(2)
C10 C17 C22 C21 173.36(14)
C20 C21 C22 C17 0.5(3)
C8 C7 C23 C24 70.77(19)
C6 C7 C23 C24 -109.74(17)
C8 C7 C23 C28 -106.74(17)
C6 C7 C23 C28 72.76(19)
C28 C23 C24 C25 0.4(3)
C7 C23 C24 C25 -177.11(16)
C23 C24 C25 C26 1.0(3)
C24 C25 C26 C27 -1.7(3)
C25 C26 C27 C28 1.0(3)
C24 C23 C28 C27 -1.1(3)
C7 C23 C28 C27 176.43(16)
C26 C27 C28 C23 0.4(3)
C15 C16 S1 O1 -65.88(15)
C11 C16 S1 O1 117.08(11)
C15 C16 S1 O2 65.58(15)
C11 C16 S1 O2 -111.46(11)
C15 C16 S1 C8 -179.86(14)
C11 C16 S1 C8 3.09(11)
C7 C8 S1 O1 60.71(13)
C9 C8 S1 O1 -114.17(10)
C7 C8 S1 O2 -72.60(13)
C9 C8 S1 O2 112.52(10)
C7 C8 S1 C16 175.59(12)
C9 C8 S1 C16 0.71(10)
